data_2210518
loop_
_publ_author_name
'Klap\"otke, Thomas M.'
'Krumm, Burkhard'
'Mayer, Peter'
'Scherr, Matthias'
'Schwab, Ingo'

_publ_section_title
;
 Lithium dicyanoargentate(I) acetonitrile disolvate
;
_journal_coeditor_code BT2179
_journal_issue 10
_journal_name_full 'Acta Crystallographica Section E'
_journal_page_first m2666
_journal_page_last m2667
_journal_paper_doi 10.1107/S1600536806037548
_journal_volume 62
_journal_year 2006
_chemical_formula_iupac '[Ag Li (C N)2 (C2 H3 N)2]'
_chemical_formula_moiety 'Li +, C2 Ag N2 -, 2C2 H3 N1'
_chemical_formula_sum 'C6 H6 Ag Li N4'
_chemical_formula_weight 248.948
_chemical_name_systematic
;
poly[diacetonitriledi-\m-cyano-lithium(I)silver(I)]
;
_space_group_IT_number 14
_symmetry_cell_setting monoclinic
_symmetry_space_group_name_Hall '-P 2ybc'
_symmetry_space_group_name_H-M 'P 1 21/c 1'
_atom_sites_solution_hydrogens geom
_atom_sites_solution_primary direct
_atom_sites_solution_secondary difmap
_audit_block_code Ag_CN_Li_MeCN_in431_klapoetke
_audit_creation_method 'form98_non/compatible with shelxl97-2'
_cell_angle_alpha 90.00
_cell_angle_beta 94.0056(11)
_cell_angle_gamma 90.00
_cell_formula_units_Z 4
_cell_length_a 7.7799(2)
_cell_length_b 17.6741(4)
_cell_length_c 7.3680(2)
_cell_measurement_reflns_used 11554
_cell_measurement_temperature 200(2)
_cell_measurement_theta_max 27.485
_cell_measurement_theta_min 3.134
_cell_volume 1010.65(4)
_computing_cell_refinement 'SCALEPACK (Otwinowski & Minor, 1997)'
_computing_data_collection 'COLLECT (Nonius, 2000)'
_computing_data_reduction 'SCALEPACK and DENZO (Otwinowski & Minor, 1997)'
_computing_molecular_graphics 'DIAMOND (Brandenburg, 1996)'
_computing_publication_material SHELXL97
_computing_structure_refinement 'SHELXL97 (Sheldrick, 1997)'
_computing_structure_solution 'SIR97 (Altomare et al., 1999)'
_diffrn_ambient_temperature 200(2)
_diffrn_detector_area_resol_mean 9
_diffrn_measured_fraction_theta_full 0.990
_diffrn_measured_fraction_theta_max 0.990
_diffrn_measurement_device '95mm CCD camera on \k-goniostat'
_diffrn_measurement_device_type 'Nonius KappaCCD'
_diffrn_measurement_method phi
_diffrn_radiation_monochromator graphite
_diffrn_radiation_source 'rotating anode'
_diffrn_radiation_type MoK\a
_diffrn_radiation_wavelength 0.71073
_diffrn_reflns_av_R_equivalents 0.0476
_diffrn_reflns_av_sigmaI/netI 0.0277
_diffrn_reflns_limit_h_max 8
_diffrn_reflns_limit_h_min -9
_diffrn_reflns_limit_k_max 22
_diffrn_reflns_limit_k_min -22
_diffrn_reflns_limit_l_max 9
_diffrn_reflns_limit_l_min -9
_diffrn_reflns_number 16742
_diffrn_reflns_theta_full 27.33
_diffrn_reflns_theta_max 27.33
_diffrn_reflns_theta_min 3.49
_exptl_absorpt_coefficient_mu 1.945
_exptl_absorpt_correction_T_max 0.7075
_exptl_absorpt_correction_T_min 0.6179
_exptl_absorpt_correction_type numerical
_exptl_absorpt_process_details
;
Crystal faces optimized with XSHAPE (Stoe & Cie, 1997)
Absorption correction with XRED (Stoe & Cie, 1997)
;
_exptl_crystal_colour colourless
_exptl_crystal_density_diffrn 1.63615(6)
_exptl_crystal_density_method ' not measured'
_exptl_crystal_description block
_exptl_crystal_F_000 480
_exptl_crystal_size_max 0.185
_exptl_crystal_size_mid 0.135
_exptl_crystal_size_min 0.07
_refine_diff_density_max 0.487
_refine_diff_density_min -0.675
_refine_ls_extinction_method none
_refine_ls_goodness_of_fit_ref 1.081
_refine_ls_hydrogen_treatment constr
_refine_ls_matrix_type full
_refine_ls_number_parameters 111
_refine_ls_number_reflns 2264
_refine_ls_number_restraints 0
_refine_ls_restrained_S_all 1.081
_refine_ls_R_factor_all 0.0433
_refine_ls_R_factor_gt 0.0308
_refine_ls_shift/su_max 0.000
_refine_ls_shift/su_mean 0.000
_refine_ls_structure_factor_coef Fsqd
_refine_ls_weighting_details 'calc w=1/[\s^2^(Fo^2^)+(0.0388P)^2^+0.2798P] where P=(Fo^2^+2Fc^2^)/3'
_refine_ls_weighting_scheme calc
_refine_ls_wR_factor_gt 0.0736
_refine_ls_wR_factor_ref 0.0785
_reflns_number_gt 1806
_reflns_number_total 2264
_reflns_threshold_expression I>2\s(I)
_cod_data_source_file bt2179.cif
_cod_data_source_block I
_cod_original_sg_symbol_H-M 'P 21/c'
_cod_database_code 2210518
_cod_database_fobs_code 2210518

loop_
_symmetry_equiv_pos_as_xyz
'x, y, z'
'-x, y+1/2, -z+1/2'
'-x, -y, -z'
'x, -y-1/2, z-1/2'

loop_
_atom_site_type_symbol
_atom_site_label
_atom_site_fract_x
_atom_site_fract_y
_atom_site_fract_z
_atom_site_U_iso_or_equiv
_atom_site_adp_type
_atom_site_calc_flag
_atom_site_refinement_flags
_atom_site_occupancy
Ag Ag 0.45938(3) 0.22067(12) 0.46417(3) 0.05393(12) Uani d . 1
N N1 0.1200(3) 0.12654(14) 0.3422(3) 0.0508(6) Uani d . 1
N N2 0.7307(3) 0.34143(14) 0.6330(3) 0.0518(6) Uani d . 1
N N3 -0.2623(3) 0.07020(14) 0.5150(3) 0.0514(6) Uani d . 1
N N4 -0.1118(3) -0.02149(16) 0.1919(3) 0.0513(6) Uani d . 1
C C1 0.2463(4) 0.15648(16) 0.3834(4) 0.0479(7) Uani d . 1
C C2 0.6378(4) 0.29699(17) 0.5707(4) 0.0488(7) Uani d . 1
C C3 -0.3285(3) 0.04824(16) 0.6361(4) 0.0424(6) Uani d . 1
C C4 -0.4128(4) 0.0199(2) 0.7925(4) 0.0571(8) Uani d . 1
H H4A -0.4212 -0.0354 0.7854 0.086 Uiso calc R 1
H H4B -0.5286 0.0417 0.7929 0.086 Uiso calc R 1
H H4C -0.3454 0.0343 0.9045 0.086 Uiso calc R 1
C C5 -0.0847(3) -0.08393(18) 0.1818(4) 0.0446(6) Uani d . 1
C C6 -0.0504(5) -0.16470(18) 0.1712(5) 0.0651(9) Uani d . 1
H H6A 0.0561 -0.1766 0.2445 0.098 Uiso calc R 1
H H6B -0.0378 -0.1789 0.0443 0.098 Uiso calc R 1
H H6C -0.1464 -0.1929 0.2178 0.098 Uiso calc R 1
Li Li -0.1192(5) 0.0881(2) 0.2881(5) 0.0313(8) Uani d . 1

loop_
_atom_site_aniso_label
_atom_site_aniso_U_11
_atom_site_aniso_U_22
_atom_site_aniso_U_33
_atom_site_aniso_U_12
_atom_site_aniso_U_13
_atom_site_aniso_U_23
Ag 0.03930(16) 0.04510(16) 0.0762(2) -0.00935(8) -0.00450(12) -0.00458(10)
N1 0.0408(13) 0.0429(13) 0.0676(16) -0.0055(11) -0.0030(12) 0.0028(12)
N2 0.0462(13) 0.0553(14) 0.0535(14) -0.0077(12) 0.0013(11) -0.0089(12)
N3 0.0468(14) 0.0550(15) 0.0519(14) -0.0018(11) -0.0010(12) 0.0059(12)
N4 0.0450(13) 0.0491(14) 0.0588(14) -0.0025(11) -0.0031(11) -0.0004(12)
C1 0.0398(15) 0.0384(14) 0.0649(18) -0.0003(12) -0.0002(13) 0.0001(13)
C2 0.0448(16) 0.0513(16) 0.0507(16) -0.0060(14) 0.0059(13) -0.0055(14)
C3 0.0343(13) 0.0475(15) 0.0443(15) 0.0023(12) -0.0048(12) -0.0024(13)
C4 0.0538(17) 0.068(2) 0.0500(16) -0.0080(15) 0.0066(14) -0.0039(15)
C5 0.0367(14) 0.0512(18) 0.0458(15) -0.0080(12) 0.0028(12) -0.0035(13)
C6 0.073(2) 0.0458(18) 0.078(2) -0.0064(16) 0.0185(18) -0.0135(16)
Li 0.0239(18) 0.0317(19) 0.0377(19) -0.0017(15) -0.0029(15) 0.0071(16)

loop_
_atom_type_symbol
_atom_type_description
_atom_type_scat_dispersion_real
_atom_type_scat_dispersion_imag
_atom_type_scat_source
C C 0.0033 0.0016 'International Tables Vol C Tables 4.2.6.8 and 6.1.1.4'
H H 0.0000 0.0000 'International Tables Vol C Tables 4.2.6.8 and 6.1.1.4'
N N 0.0061 0.0033 'International Tables Vol C Tables 4.2.6.8 and 6.1.1.4'
Ag Ag -0.8971 1.1015 'International Tables Vol C Tables 4.2.6.8 and 6.1.1.4'
Li Li -0.0003 0.0001 'International Tables Vol C Tables 4.2.6.8 and 6.1.1.4'

loop_
_exptl_crystal_face_index_h
_exptl_crystal_face_index_k
_exptl_crystal_face_index_l
_exptl_crystal_face_perp_dist
29 -12 -11 0.06320
-10 -1 2 0.09300
1 28 -2 0.13390
0 -1 0 0.05600
3 -23 25 0.10260
-10 28 -27 0.08460
1 25 21 0.08280
1 -8 -5 0.07200

loop_
_geom_angle_atom_site_label_1
_geom_angle_atom_site_label_2
_geom_angle_atom_site_label_3
_geom_angle_site_symmetry_1
_geom_angle_site_symmetry_3
_geom_angle
C2 Ag C1 . . 168.78(11)
C1 N1 Li . . 170.9(3)
C2 N2 Li . 4_666 169.1(3)
C3 N3 Li . . 168.1(3)
C5 N4 Li . . 162.0(3)
N1 C1 Ag . . 173.9(3)
N2 C2 Ag . . 176.7(3)
N3 C3 C4 . . 179.7(3)
C3 C4 H4A . . 109.5
C3 C4 H4B . . 109.5
H4A C4 H4B . . 109.5
C3 C4 H4C . . 109.5
H4A C4 H4C . . 109.5
H4B C4 H4C . . 109.5
N4 C5 C6 . . 179.3(3)
C5 C6 H6A . . 109.5
C5 C6 H6B . . 109.5
H6A C6 H6B . . 109.5
C5 C6 H6C . . 109.5
H6A C6 H6C . . 109.5
H6B C6 H6C . . 109.5
N1 Li N2 . 4_465 113.5(2)
N1 Li N4 . . 109.9(2)
N2 Li N4 4_465 . 114.6(2)
N1 Li N3 . . 115.6(2)
N2 Li N3 4_465 . 103.10(19)
N4 Li N3 . . 99.31(18)

loop_
_geom_bond_atom_site_label_1
_geom_bond_atom_site_label_2
_geom_bond_site_symmetry_2
_geom_bond_distance
Ag C2 . 2.052(3)
Ag C1 . 2.062(3)
N1 C1 . 1.138(4)
N1 Li . 1.995(4)
N2 C2 . 1.142(4)
N2 Li 4_666 2.009(4)
N3 C3 . 1.130(3)
N3 Li . 2.096(5)
N4 C5 . 1.127(4)
N4 Li . 2.064(5)
C3 C4 . 1.454(4)
C4 H4A . 0.9800
C4 H4B . 0.9800
C4 H4C . 0.9800
C5 C6 . 1.455(4)
C6 H6A . 0.9800
C6 H6B . 0.9800
C6 H6C . 0.9800
Li N2 4_465 2.009(4)

loop_
_geom_torsion_atom_site_label_1
_geom_torsion_atom_site_label_2
_geom_torsion_atom_site_label_3
_geom_torsion_atom_site_label_4
_geom_torsion_site_symmetry_1
_geom_torsion_site_symmetry_4
_geom_torsion
Li N1 C1 Ag . . -11(4)
C2 Ag C1 N1 . . 20(3)
Li N2 C2 Ag 4_666 . 68(5)
C1 Ag C2 N2 . . -6(5)
Li N3 C3 C4 . . 6E1(6)
Li N4 C5 C6 . . 4E1(3)
C1 N1 Li N2 . 4_465 59.2(18)
C1 N1 Li N4 . . -171.0(16)
C1 N1 Li N3 . . -59.7(17)
C5 N4 Li N1 . . 58.3(9)
C5 N4 Li N2 . 4_465 -172.4(8)
C5 N4 Li N3 . . -63.3(9)
C3 N3 Li N1 . . -92.0(12)
C3 N3 Li N2 . 4_465 143.5(11)
C3 N3 Li N4 . . 25.4(12)
